data_4083488
loop_
_publ_author_name
'Kumar, Ish'
'Bhattacharya, Prateek'
'Whitmire, Kenton H.'

_publ_section_title
;
 Facile One-Pot Synthesis of Triphenylbismuth(V) Bis(carboxylate)
 Complexes
;
_journal_issue 11
_journal_name_full Organometallics
_journal_page_first 2906
_journal_paper_doi 10.1021/om500337z
_journal_volume 33
_journal_year 2014
_chemical_formula_moiety 'C32 H23 Bi Br2 O6'
_chemical_formula_sum 'C32 H23 Bi Br2 O6'
_chemical_formula_weight 872.30
_chemical_melting_point 461.6(15)
_chemical_name_systematic
;
 triphenylbismuth bis(5-bromosalicylate)
;
_space_group_crystal_system triclinic
_space_group_IT_number 2
_space_group_name_Hall '-P 1'
_space_group_name_H-M_alt 'P -1'
_symmetry_space_group_name_Hall '-P 1'
_symmetry_space_group_name_H-M 'P -1'
_atom_sites_solution_hydrogens geom
_audit_creation_method SHELXL-2013
_cell_angle_alpha 87.118(6)
_cell_angle_beta 84.411(6)
_cell_angle_gamma 67.603(5)
_cell_formula_units_Z 2
_cell_length_a 9.0651(6)
_cell_length_b 10.7285(7)
_cell_length_c 16.4782(12)
_cell_measurement_temperature 173(2)
_cell_volume 1474.50(18)
_computing_molecular_graphics 'DIAMOND 3.2i(Brandenburg, 1997-2012)'
_computing_structure_refinement 'SHELXL-2013 (Sheldrick, 2013)'
_computing_structure_solution 'SHELXS-2013 (Sheldrick, 2013)'
_diffrn_ambient_temperature 173(2)
_diffrn_measured_fraction_theta_full 0.998
_diffrn_measured_fraction_theta_max 0.995
_diffrn_measurement_device_type RigakuSCXminidiffractometer
_diffrn_radiation_monochromator graphite
_diffrn_radiation_type MoK\a
_diffrn_radiation_wavelength 0.71073
_diffrn_reflns_av_R_equivalents 0.0542
_diffrn_reflns_av_unetI/netI 0.0642
_diffrn_reflns_Laue_measured_fraction_full 0.998
_diffrn_reflns_Laue_measured_fraction_max 0.995
_diffrn_reflns_limit_h_max 11
_diffrn_reflns_limit_h_min -11
_diffrn_reflns_limit_k_max 13
_diffrn_reflns_limit_k_min -13
_diffrn_reflns_limit_l_max 20
_diffrn_reflns_limit_l_min -21
_diffrn_reflns_number 15173
_diffrn_reflns_point_group_measured_fraction_full 0.998
_diffrn_reflns_point_group_measured_fraction_max 0.995
_diffrn_reflns_theta_full 25.242
_diffrn_reflns_theta_max 27.390
_diffrn_reflns_theta_min 3.201
_diffrn_source 'fine-focus sealed tube'
_exptl_absorpt_coefficient_mu 8.732
_exptl_absorpt_correction_T_max 0.489
_exptl_absorpt_correction_T_min 0.093
_exptl_absorpt_correction_type multi-scan
_exptl_absorpt_process_details 'SADABS 5.1,1997'
_exptl_crystal_colour colourless
_exptl_crystal_density_diffrn 1.965
_exptl_crystal_density_meas ?
_exptl_crystal_density_method 'not measured'
_exptl_crystal_description thinneedles
_exptl_crystal_F_000 832
_exptl_crystal_size_max 0.290
_exptl_crystal_size_mid 0.240
_exptl_crystal_size_min 0.082
_refine_diff_density_max 1.040
_refine_diff_density_min -2.152
_refine_diff_density_rms 0.192
_refine_ls_extinction_coef 0.0360(11)
_refine_ls_extinction_expression Fc^*^=kFc[1+0.001xFc^2^\l^3^/sin(2\q)]^-1/4^
_refine_ls_extinction_method SHELXL
_refine_ls_goodness_of_fit_ref 0.816
_refine_ls_hydrogen_treatment constr
_refine_ls_matrix_type full
_refine_ls_number_parameters 373
_refine_ls_number_reflns 6682
_refine_ls_number_restraints 0
_refine_ls_restrained_S_all 0.816
_refine_ls_R_factor_all 0.0383
_refine_ls_R_factor_gt 0.0348
_refine_ls_shift/su_max 0.001
_refine_ls_shift/su_mean 0.000
_refine_ls_structure_factor_coef Fsqd
_refine_ls_weighting_details
;
 w=1/[\s^2^(Fo^2^)+(0.1000P)^2^]
 where P=(Fo^2^+2Fc^2^)/3
;
_refine_ls_weighting_scheme calc
_refine_ls_wR_factor_gt 0.1009
_refine_ls_wR_factor_ref 0.1056
_reflns_Friedel_coverage 0.000
_reflns_number_gt 6226
_reflns_number_total 6682
_reflns_threshold_expression 'I > 2\s(I)'
_cod_data_source_file om500337z_si_002.cif
_cod_data_source_block 1
_cod_depositor_comments
;
The following automatic conversions were performed:

'_chemical_melting_point' value '187-190 degrees C' was changed to
'461.6(15)' - it was converted from degrees Celsius(C) to Kelvins(K),
the average value was taken and precision was estimated.

Automatic conversion script
Id: cif_fix_values 2281 2013-09-26 08:29:07Z andrius 

 Adding full bibliography for 4083488--4083492.cif.

The following automatic conversions were performed:

'_exptl_crystal_density_meas' value 'not measured' was changed to '?'
- the value is perceived as not measured.

Automatic conversion script
Id: cif_fix_values 3008 2015-01-20 13:52:24Z robertas 
;
_cod_database_code 4083488
_shelx_space_group_comment
;
The symmetry employed for this shelxl refinement is uniquely defined
by the following loop, which should always be used as a source of
symmetry information in preference to the above space-group names.
They are only intended as comments.
;
_shelx_estimated_absorpt_t_min 0.186
_shelx_estimated_absorpt_t_max 0.535
_shelxl_version_number 2013-2

loop_
_space_group_symop_operation_xyz
'x, y, z'
'-x, -y, -z'

loop_
_atom_site_label
_atom_site_type_symbol
_atom_site_fract_x
_atom_site_fract_y
_atom_site_fract_z
_atom_site_U_iso_or_equiv
_atom_site_adp_type
_atom_site_occupancy
_atom_site_site_symmetry_order
_atom_site_calc_flag
_atom_site_refinement_flags_posn
_atom_site_refinement_flags_adp
Bi1 Bi 0.24851(2) 0.44814(2) 0.24495(2) 0.02044(10) Uani 1 1 d . .
Br11 Br -0.38143(7) 1.09608(5) 0.42417(4) 0.04392(16) Uani 1 1 d . .
Br12 Br 1.10090(6) -0.03481(6) 0.14463(5) 0.04832(18) Uani 1 1 d . .
O111 O 0.0325(4) 0.6398(3) 0.2816(2) 0.0276(7) Uani 1 1 d . .
O112 O -0.0968(4) 0.5546(3) 0.2063(2) 0.0279(7) Uani 1 1 d . .
O113 O -0.4050(4) 0.6786(3) 0.1998(2) 0.0325(8) Uani 1 1 d . .
H113 H -0.3149 0.6303 0.1814 0.049 Uiso 1 1 calc R U
O122 O 0.3272(4) 0.1954(3) 0.1512(2) 0.0308(7) Uani 1 1 d . .
O121 O 0.4828(4) 0.2704(3) 0.2155(2) 0.0290(7) Uani 1 1 d . .
O123 O 0.4588(4) -0.0429(4) 0.0832(2) 0.0317(8) Uani 1 1 d . .
H123 H 0.3850 0.0253 0.1002 0.048 Uiso 1 1 calc R U
C111 C -0.2468(5) 0.7589(4) 0.2773(3) 0.0207(8) Uani 1 1 d . .
C112 C -0.3945(5) 0.7686(4) 0.2506(3) 0.0235(9) Uani 1 1 d . .
C113 C -0.5368(5) 0.8750(5) 0.2775(3) 0.0301(10) Uani 1 1 d . .
H11C H -0.6339 0.8815 0.2598 0.036 Uiso 1 1 calc R U
C114 C -0.5330(6) 0.9706(5) 0.3304(3) 0.0321(10) Uani 1 1 d . .
H11B H -0.6273 1.0395 0.3495 0.039 Uiso 1 1 calc R U
C115 C -0.3858(6) 0.9617(4) 0.3545(3) 0.0241(9) Uani 1 1 d . .
C116 C -0.2440(5) 0.8578(4) 0.3290(3) 0.0228(9) Uani 1 1 d . .
H11A H -0.1474 0.8536 0.3461 0.027 Uiso 1 1 calc R U
C117 C -0.0971(5) 0.6435(4) 0.2523(3) 0.0232(9) Uani 1 1 d . .
C121 C 0.6110(5) 0.0699(4) 0.1402(3) 0.0215(8) Uani 1 1 d . .
C122 C 0.6003(5) -0.0359(4) 0.0972(3) 0.0236(9) Uani 1 1 d . .
C123 C 0.7414(6) -0.1416(4) 0.0671(3) 0.0269(9) Uani 1 1 d . .
H12B H 0.7354 -0.2116 0.0383 0.032 Uiso 1 1 calc R U
C124 C 0.8890(5) -0.1398(5) 0.0810(3) 0.0295(10) Uani 1 1 d . .
H12C H 0.9825 -0.2083 0.0606 0.035 Uiso 1 1 calc R U
C125 C 0.8981(5) -0.0361(5) 0.1251(3) 0.0273(10) Uani 1 1 d . .
C126 C 0.7608(5) 0.0676(4) 0.1546(3) 0.0243(9) Uani 1 1 d . .
H12A H 0.7684 0.1361 0.1842 0.029 Uiso 1 1 calc R U
C127 C 0.4630(5) 0.1842(4) 0.1700(3) 0.0223(8) Uani 1 1 d . .
C131 C 0.1380(5) 0.3290(4) 0.3233(3) 0.0271(9) Uani 1 1 d . .
C132 C 0.1441(7) 0.3403(6) 0.4061(4) 0.0423(13) Uani 1 1 d . .
H13E H 0.1910 0.3956 0.4249 0.051 Uiso 1 1 calc R U
C133 C 0.0787(8) 0.2673(8) 0.4615(4) 0.0573(18) Uani 1 1 d . .
H13C H 0.0808 0.2744 0.5174 0.069 Uiso 1 1 calc R U
C134 C 0.0108(8) 0.1846(7) 0.4317(5) 0.0549(18) Uani 1 1 d . .
H13B H -0.0319 0.1351 0.4677 0.066 Uiso 1 1 calc R U
C135 C 0.0063(7) 0.1754(5) 0.3493(4) 0.0451(14) Uani 1 1 d . .
H13D H -0.0410 0.1204 0.3304 0.054 Uiso 1 1 calc R U
C136 C 0.0700(6) 0.2457(5) 0.2939(4) 0.0366(11) Uani 1 1 d . .
H13A H 0.0677 0.2377 0.2381 0.044 Uiso 1 1 calc R U
C141 C 0.2565(5) 0.5207(4) 0.1180(3) 0.0220(8) Uani 1 1 d . .
C142 C 0.1921(6) 0.4765(5) 0.0574(3) 0.0267(9) Uani 1 1 d . .
H23A H 0.1409 0.4165 0.0695 0.032 Uiso 1 1 calc R U
C143 C 0.2063(6) 0.5245(5) -0.0217(3) 0.0368(12) Uani 1 1 d . .
H23B H 0.1662 0.4952 -0.0636 0.044 Uiso 1 1 calc R U
C144 C 0.2807(6) 0.6167(6) -0.0386(3) 0.0391(12) Uani 1 1 d . .
H23E H 0.2890 0.6492 -0.0915 0.047 Uiso 1 1 calc R U
C145 C 0.3418(6) 0.6597(5) 0.0232(4) 0.0358(11) Uani 1 1 d . .
H23D H 0.3907 0.7213 0.0117 0.043 Uiso 1 1 calc R U
C146 C 0.3307(6) 0.6115(5) 0.1028(3) 0.0283(10) Uani 1 1 d . .
H23C H 0.3722 0.6398 0.1446 0.034 Uiso 1 1 calc R U
C151 C 0.3835(5) 0.5185(4) 0.3246(3) 0.0253(9) Uani 1 1 d . .
C152 C 0.3026(6) 0.6330(5) 0.3711(3) 0.0340(11) Uani 1 1 d . .
H33B H 0.1934 0.6805 0.3682 0.041 Uiso 1 1 calc R U
C153 C 0.3877(7) 0.6759(6) 0.4223(4) 0.0404(13) Uani 1 1 d . .
H33A H 0.3343 0.7522 0.4537 0.049 Uiso 1 1 calc R U
C154 C 0.5479(6) 0.6072(5) 0.4267(3) 0.0360(11) Uani 1 1 d . .
H33D H 0.6024 0.6373 0.4611 0.043 Uiso 1 1 calc R U
C155 C 0.6304(6) 0.4933(5) 0.3808(4) 0.0372(12) Uani 1 1 d . .
H33C H 0.7397 0.4468 0.3842 0.045 Uiso 1 1 calc R U
C156 C 0.5468(6) 0.4487(5) 0.3286(3) 0.0307(10) Uani 1 1 d . .
H33E H 0.6009 0.3727 0.2969 0.037 Uiso 1 1 calc R U

loop_
_atom_site_aniso_label
_atom_site_aniso_U_11
_atom_site_aniso_U_22
_atom_site_aniso_U_33
_atom_site_aniso_U_23
_atom_site_aniso_U_13
_atom_site_aniso_U_12
Bi1 0.01759(12) 0.02053(12) 0.02096(13) -0.00565(7) -0.00205(7) -0.00397(8)
Br11 0.0438(3) 0.0350(3) 0.0492(4) -0.0236(2) 0.0011(3) -0.0090(2)
Br12 0.0204(3) 0.0454(3) 0.0788(5) -0.0177(3) -0.0058(3) -0.0096(2)
O111 0.0214(16) 0.0236(16) 0.0339(19) -0.0053(13) -0.0052(14) -0.0030(12)
O112 0.0289(17) 0.0245(15) 0.0285(17) -0.0062(13) -0.0023(14) -0.0073(13)
O113 0.0275(17) 0.0342(18) 0.038(2) -0.0077(15) -0.0085(16) -0.0113(14)
O122 0.0211(16) 0.0305(17) 0.039(2) -0.0056(14) -0.0020(14) -0.0074(13)
O121 0.0231(16) 0.0228(15) 0.0356(19) -0.0097(13) -0.0031(14) -0.0011(13)
O123 0.0247(17) 0.0390(19) 0.0315(19) -0.0048(15) -0.0055(15) -0.0109(14)
C111 0.0184(19) 0.0211(19) 0.020(2) -0.0027(16) 0.0003(16) -0.0053(16)
C112 0.022(2) 0.025(2) 0.025(2) 0.0019(17) -0.0056(17) -0.0100(17)
C113 0.019(2) 0.029(2) 0.040(3) -0.001(2) -0.009(2) -0.0055(18)
C114 0.024(2) 0.032(2) 0.031(3) -0.003(2) -0.004(2) -0.0007(19)
C115 0.027(2) 0.023(2) 0.022(2) -0.0042(17) 0.0004(18) -0.0097(18)
C116 0.017(2) 0.027(2) 0.023(2) -0.0013(17) -0.0030(17) -0.0068(17)
C117 0.022(2) 0.023(2) 0.022(2) -0.0003(16) -0.0021(17) -0.0060(17)
C121 0.019(2) 0.0194(19) 0.022(2) 0.0026(16) -0.0020(16) -0.0037(15)
C122 0.024(2) 0.026(2) 0.021(2) 0.0001(16) -0.0048(17) -0.0095(17)
C123 0.027(2) 0.026(2) 0.027(2) -0.0076(17) 0.0042(19) -0.0100(18)
C124 0.021(2) 0.029(2) 0.031(3) -0.0026(19) 0.0029(19) -0.0015(18)
C125 0.015(2) 0.027(2) 0.036(3) -0.0044(19) -0.0040(19) -0.0038(17)
C126 0.020(2) 0.022(2) 0.030(2) -0.0063(17) -0.0002(18) -0.0061(16)
C127 0.020(2) 0.022(2) 0.020(2) -0.0034(16) -0.0001(16) -0.0031(16)
C131 0.017(2) 0.026(2) 0.031(2) 0.0043(18) -0.0001(18) -0.0012(16)
C132 0.038(3) 0.055(3) 0.038(3) 0.011(3) -0.007(2) -0.022(3)
C133 0.060(4) 0.080(5) 0.033(3) 0.026(3) -0.010(3) -0.029(4)
C134 0.034(3) 0.052(4) 0.074(5) 0.023(3) 0.001(3) -0.015(3)
C135 0.031(3) 0.033(3) 0.069(4) -0.002(3) 0.011(3) -0.013(2)
C136 0.028(3) 0.037(3) 0.042(3) -0.009(2) 0.007(2) -0.010(2)
C141 0.022(2) 0.0220(19) 0.020(2) -0.0042(16) -0.0027(17) -0.0054(16)
C142 0.027(2) 0.030(2) 0.024(2) -0.0095(18) -0.0012(18) -0.0102(18)
C143 0.037(3) 0.037(3) 0.029(3) -0.007(2) -0.009(2) -0.004(2)
C144 0.032(3) 0.046(3) 0.027(3) 0.003(2) 0.003(2) -0.002(2)
C145 0.033(3) 0.034(3) 0.038(3) 0.000(2) 0.004(2) -0.012(2)
C146 0.022(2) 0.028(2) 0.033(3) -0.0017(19) -0.0046(19) -0.0060(17)
C151 0.025(2) 0.025(2) 0.024(2) -0.0041(17) -0.0039(18) -0.0067(17)
C152 0.028(2) 0.039(3) 0.033(3) -0.017(2) -0.004(2) -0.007(2)
C153 0.040(3) 0.046(3) 0.039(3) -0.018(2) -0.007(2) -0.018(2)
C154 0.042(3) 0.041(3) 0.033(3) -0.003(2) -0.012(2) -0.022(2)
C155 0.027(2) 0.041(3) 0.046(3) -0.002(2) -0.016(2) -0.013(2)
C156 0.029(2) 0.032(2) 0.034(3) -0.0032(19) -0.010(2) -0.0122(19)

loop_
_atom_type_symbol
_atom_type_description
_atom_type_scat_dispersion_real
_atom_type_scat_dispersion_imag
_atom_type_scat_source
C C 0.0033 0.0016 'International Tables Vol C Tables 4.2.6.8 and 6.1.1.4'
H H 0.0000 0.0000 'International Tables Vol C Tables 4.2.6.8 and 6.1.1.4'
O O 0.0106 0.0060 'International Tables Vol C Tables 4.2.6.8 and 6.1.1.4'
Br Br -0.2901 2.4595 'International Tables Vol C Tables 4.2.6.8 and 6.1.1.4'
Bi Bi -4.1077 10.2566 'International Tables Vol C Tables 4.2.6.8 and 6.1.1.4'

loop_
_geom_angle_atom_site_label_1
_geom_angle_atom_site_label_2
_geom_angle_atom_site_label_3
_geom_angle
C141 Bi1 C131 139.79(18)
C141 Bi1 C151 113.66(17)
C131 Bi1 C151 106.50(18)
C141 Bi1 O121 89.91(15)
C131 Bi1 O121 94.59(14)
C151 Bi1 O121 86.43(14)
C141 Bi1 O111 91.35(14)
C131 Bi1 O111 89.18(14)
C151 Bi1 O111 86.35(14)
O121 Bi1 O111 172.56(11)
C117 O111 Bi1 112.0(3)
C112 O113 H113 109.5
C127 O121 Bi1 111.4(3)
C122 O123 H123 109.5
C116 C111 C112 119.3(4)
C116 C111 C117 120.5(4)
C112 C111 C117 120.2(4)
O113 C112 C113 117.9(4)
O113 C112 C111 122.2(4)
C113 C112 C111 119.9(4)
C114 C113 C112 120.3(4)
C114 C113 H11C 119.8
C112 C113 H11C 119.8
C113 C114 C115 119.1(4)
C113 C114 H11B 120.5
C115 C114 H11B 120.5
C116 C115 C114 121.7(4)
C116 C115 Br11 119.6(3)
C114 C115 Br11 118.7(3)
C115 C116 C111 119.7(4)
C115 C116 H11A 120.1
C111 C116 H11A 120.1
O112 C117 O111 122.1(4)
O112 C117 C111 121.6(4)
O111 C117 C111 116.4(4)
C126 C121 C122 119.6(4)
C126 C121 C127 120.1(4)
C122 C121 C127 120.3(4)
O123 C122 C121 123.0(4)
O123 C122 C123 117.2(4)
C121 C122 C123 119.8(4)
C124 C123 C122 119.3(4)
C124 C123 H12B 120.3
C122 C123 H12B 120.3
C123 C124 C125 120.3(4)
C123 C124 H12C 119.8
C125 C124 H12C 119.8
C126 C125 C124 120.7(4)
C126 C125 Br12 119.1(4)
C124 C125 Br12 120.2(3)
C125 C126 C121 120.2(4)
C125 C126 H12A 119.9
C121 C126 H12A 119.9
O122 C127 O121 122.5(4)
O122 C127 C121 121.3(4)
O121 C127 C121 116.2(4)
C132 C131 C136 121.3(5)
C132 C131 Bi1 114.7(4)
C136 C131 Bi1 124.0(4)
C131 C132 C133 119.4(6)
C131 C132 H13E 120.3
C133 C132 H13E 120.3
C134 C133 C132 119.0(6)
C134 C133 H13C 120.5
C132 C133 H13C 120.5
C135 C134 C133 120.4(6)
C135 C134 H13B 119.8
C133 C134 H13B 119.8
C134 C135 C136 121.5(6)
C134 C135 H13D 119.2
C136 C135 H13D 119.2
C135 C136 C131 118.4(6)
C135 C136 H13A 120.8
C131 C136 H13A 120.8
C146 C141 C142 122.7(4)
C146 C141 Bi1 115.5(3)
C142 C141 Bi1 121.8(3)
C141 C142 C143 118.1(4)
C141 C142 H23A 120.9
C143 C142 H23A 120.9
C142 C143 C144 120.2(5)
C142 C143 H23B 119.9
C144 C143 H23B 119.9
C145 C144 C143 120.1(5)
C145 C144 H23E 119.9
C143 C144 H23E 119.9
C144 C145 C146 120.6(5)
C144 C145 H23D 119.7
C146 C145 H23D 119.7
C141 C146 C145 118.2(5)
C141 C146 H23C 120.9
C145 C146 H23C 120.9
C156 C151 C152 120.3(4)
C156 C151 Bi1 120.4(3)
C152 C151 Bi1 119.3(3)
C151 C152 C153 119.1(5)
C151 C152 H33B 120.4
C153 C152 H33B 120.4
C154 C153 C152 120.8(5)
C154 C153 H33A 119.6
C152 C153 H33A 119.6
C153 C154 C155 120.9(5)
C153 C154 H33D 119.5
C155 C154 H33D 119.5
C154 C155 C156 119.1(5)
C154 C155 H33C 120.4
C156 C155 H33C 120.4
C151 C156 C155 119.7(5)
C151 C156 H33E 120.1
C155 C156 H33E 120.1

loop_
_geom_bond_atom_site_label_1
_geom_bond_atom_site_label_2
_geom_bond_distance
Bi1 C141 2.199(4)
Bi1 C131 2.205(5)
Bi1 C151 2.216(5)
Bi1 O121 2.278(3)
Bi1 O111 2.292(3)
Br11 C115 1.902(5)
Br12 C125 1.902(5)
O111 C117 1.299(6)
O112 C117 1.247(5)
O113 C112 1.345(5)
O113 H113 0.8200
O122 C127 1.258(5)
O121 C127 1.293(5)
O123 C122 1.355(5)
O123 H123 0.8200
C111 C116 1.403(6)
C111 C112 1.415(6)
C111 C117 1.485(6)
C112 C113 1.408(6)
C113 C114 1.392(7)
C113 H11C 0.9300
C114 C115 1.396(7)
C114 H11B 0.9300
C115 C116 1.386(6)
C116 H11A 0.9300
C121 C126 1.392(6)
C121 C122 1.406(6)
C121 C127 1.492(6)
C122 C123 1.413(6)
C123 C124 1.386(7)
C123 H12B 0.9300
C124 C125 1.392(7)
C124 H12C 0.9300
C125 C126 1.380(6)
C126 H12A 0.9300
C131 C132 1.383(8)
C131 C136 1.392(7)
C132 C133 1.405(8)
C132 H13E 0.9300
C133 C134 1.389(11)
C133 H13C 0.9300
C134 C135 1.372(10)
C134 H13B 0.9300
C135 C136 1.377(8)
C135 H13D 0.9300
C136 H13A 0.9300
C141 C146 1.381(6)
C141 C142 1.391(6)
C142 C143 1.391(7)
C142 H23A 0.9300
C143 C144 1.398(8)
C143 H23B 0.9300
C144 C145 1.382(8)
C144 H23E 0.9300
C145 C146 1.394(8)
C145 H23D 0.9300
C146 H23C 0.9300
C151 C156 1.388(6)
C151 C152 1.390(6)
C152 C153 1.397(7)
C152 H33B 0.9300
C153 C154 1.363(8)
C153 H33A 0.9300
C154 C155 1.383(8)
C154 H33D 0.9300
C155 C156 1.410(7)
C155 H33C 0.9300
C156 H33E 0.9300
